data_4003584
loop_
_publ_author_name
'Zhuk, Nadezhda A.'
'Krzhizhanovskaya, Maria G.'
'Belyy, Vladimir A.'
'Kharton, Vladislav V.'
'Chichineva, Alena I.'

_publ_section_title
;
 Phase Transformations and Thermal Expansion of \a- and \b-BiTaO4 and the
 High-Temperature Modification \g-BiTaO4
;
_journal_name_full 'Chemistry of Materials'
_journal_paper_doi 10.1021/acs.chemmater.0c00010
_journal_year 2020
_chemical_formula_structural 'Bi Ta O4'
_chemical_formula_sum 'Bi O4 Ta'
_chemical_formula_weight 453.93
_chemical_name_systematic 'Bismuth Tantalate'
_space_group_crystal_system orthorhombic
_space_group_IT_number 63
_space_group_name_Hall '-C 2c 2'
_space_group_name_H-M_alt 'C m c m'
_cell_angle_alpha 90.000
_cell_angle_beta 90.000
_cell_angle_gamma 90.000
_cell_formula_units_Z 4
_cell_length_a 3.92456(4)
_cell_length_b 15.06245(16)
_cell_length_c 5.63484(6)
_cell_measurement_temperature 1173.
_cell_volume 333.095(6)
_diffrn_ambient_temperature 1173.
_diffrn_detector_type 'PSD D/teX Ultra'
_diffrn_measurement_device_type Diffractometer
_diffrn_radiation_type CoK\a
_diffrn_radiation_wavelength 1.79021
_diffrn_source 'X-ray tube'
_exptl_crystal_density_diffrn 9.05163(17)
_pd_calc_method 'Rietveld Refinement'
_pd_meas_2theta_range_inc 0.020000
_pd_meas_2theta_range_max 120.00000
_pd_meas_2theta_range_min 5.00000
_pd_meas_number_of_points 5750
_pd_meas_scan_method step
_pd_proc_2theta_range_inc 0.020000
_pd_proc_2theta_range_max 117.500
_pd_proc_2theta_range_min 11.000
_pd_proc_ls_background_function '14-coefficient polynomial'
_pd_proc_ls_profile_function 'Pseudo-Voight TCHZ'
_pd_proc_ls_prof_R_factor 4.64
_pd_proc_ls_prof_wR_expected 2.63
_pd_proc_ls_prof_wR_factor 6.13
_pd_proc_wavelength 1.79021
_refine_ls_goodness_of_fit_all 2.33
_refine_ls_number_parameters 40
_refine_ls_number_reflns 104
_refine_ls_number_restraints 1
_refine_ls_R_I_factor 3.65
_cod_data_source_file cm0c00010_si_002.cif
_cod_data_source_block BiTaO4-HT-1173_K
_cod_original_formula_sum 'Bi1 Ta1 O4'
_cod_database_code 4003584
_pd_proc_ls_prof_cr_factor 11.96
_pd_proc_ls_prof_cwr_factor 11.44
_pd_proc_ls_prof_cwr_expected 4.90
_pd_proc_ls_prof_chi2 2.33

loop_
_space_group_symop_operation_xyz
'x, y, z '
'-x, -y, z+1/2 '
'-x, y, -z+1/2 '
'-x, y, z '
'x, -y, -z '
'x, -y, z+1/2 '
'x, y, -z+1/2 '
'-x, -y, -z '
'x+1/2, y+1/2, z '
'-x+1/2, -y+1/2, z+1/2 '
'-x+1/2, y+1/2, -z+1/2 '
'-x+1/2, y+1/2, z '
'x+1/2, -y+1/2, -z '
'x+1/2, -y+1/2, z+1/2 '
'x+1/2, y+1/2, -z+1/2 '
'-x+1/2, -y+1/2, -z '

loop_
_atom_site_label
_atom_site_type_symbol
_atom_site_symmetry_multiplicity
_atom_site_fract_x
_atom_site_fract_y
_atom_site_fract_z
_atom_site_occupancy
_atom_site_B_iso_or_equiv
Bi1 Bi 4 0 0.31830(6) 0.25 1 2.05(4)
Ta1 Ta 4 0 0.08190(6) 0.25 1 0.43(3)
O1 O 4 0 0 0 1 4.6(2)
O2 O 4 0 0.6105(9) 0.25 1 4.6(2)
O3 O 8 0 0.1763(5) 0.487(3) 1 4.6(2)

loop_
_geom_angle_atom_site_label_1
_geom_angle_atom_site_label_2
_geom_angle_atom_site_label_3
_geom_angle
_geom_angle_site_symmetry_1
_geom_angle_site_symmetry_3
_geom_angle_publ_flag
O3 Bi O3 176.2 . . ?
O1 Ta O1 97.6 . . ?

loop_
_geom_bond_atom_site_label_1
_geom_bond_atom_site_label_2
_geom_bond_distance
_geom_bond_site_symmetry_2
_geom_bond_publ_flag
Bi1 O3 2.5220 . ?
Ta1 O1 1.8725 . ?
O1 Ta1 1.8725 . ?
O3 Bi1 2.5220 . ?
